data_4060749
loop_
_publ_author_name
'Masako Terada'
'Munetaka Akita'

_publ_section_title
;
 Formal Hydrogenation of a Permetalated Ethene, (\m4-C\\db
 C)Fe2Ru2(\h5-C5Me5)2(CO)8(dppm), via Successive Protonation-Hydride
 Reduction Leading to C2Hn Cluster Compounds
;
_journal_name_full Organometallics
_journal_page_first 355
_journal_page_last 364
_journal_paper_doi 10.1021/om020722u
_journal_volume 22
_journal_year 2003
_chemical_formula_moiety 'C68 H69 B F4 Fe2 O7 P2 Ru2 '
_chemical_formula_sum 'C68 H69 B F4 Fe2 O7 P2 Ru2'
_chemical_formula_weight 1460.87
_space_group_IT_number 2
_symmetry_cell_setting triclinic
_symmetry_Int_Tables_number 2
_symmetry_space_group_name_Hall '-P 1'
_symmetry_space_group_name_H-M 'P -1'
_cell_angle_alpha 102.96(1)
_cell_angle_beta 93.70(1)
_cell_angle_gamma 100.648(3)
_cell_formula_units_Z 2
_cell_length_a 12.623(3)
_cell_length_b 20.931(4)
_cell_length_c 12.634(2)
_cell_measurement_reflns_used 8934
_cell_measurement_temperature 213
_cell_measurement_theta_max 27.4
_cell_measurement_theta_min 1.0
_cell_volume 3177(1)
_computing_cell_refinement PROCESS-AUTO
_computing_data_collection PROCESS-AUTO
_computing_data_reduction 'teXsan Ver. 1.11'
_computing_publication_material 'teXsan Ver. 1.11'
_computing_structure_refinement SHELXL97
_computing_structure_solution SHELXS86
_diffrn_detector_area_resol_mean 10.00
_diffrn_measurement_device_type 'Rigaku RAXIS-IV Imaging Plate'
_diffrn_measurement_method \w
_diffrn_radiation_type 'Mo K\a'
_diffrn_radiation_wavelength 0.7107
_diffrn_reflns_av_R_equivalents 0.000
_diffrn_reflns_limit_h_max 15
_diffrn_reflns_limit_h_min 0
_diffrn_reflns_limit_k_max 26
_diffrn_reflns_limit_k_min -26
_diffrn_reflns_limit_l_max 14
_diffrn_reflns_limit_l_min -14
_diffrn_reflns_number 16486
_diffrn_reflns_theta_max 27.48
_exptl_absorpt_coefficient_mu 1.028
_exptl_absorpt_correction_T_max 0.902
_exptl_absorpt_correction_T_min 0.783
_exptl_absorpt_correction_type multi-scan
_exptl_absorpt_process_details '(Higashi, 1995)'
_exptl_crystal_colour 'dark brown'
_exptl_crystal_density_diffrn 1.527
_exptl_crystal_density_method 'not measured'
_exptl_crystal_description plate
_exptl_crystal_size_max 0.300
_exptl_crystal_size_mid 0.250
_exptl_crystal_size_min 0.100
_refine_diff_density_max 0.90
_refine_diff_density_min -1.43
_refine_ls_extinction_coef 0.0000
_refine_ls_extinction_expression Fc^*^=kFc[1+0.001xFc^2^\l^3^/sin(2\q)]^-1/4^
_refine_ls_extinction_method SHELXL
_refine_ls_goodness_of_fit_ref 1.069
_refine_ls_number_parameters 719
_refine_ls_number_reflns 5938
_refine_ls_R_factor_gt 0.0856
_refine_ls_shift/su_max -0.6720
_refine_ls_structure_factor_coef Fsqd
_refine_ls_weighting_details 'w = 1/[\s^2^(Fo^2^) + (0.1000P)^2^+0.0000P] where P=(Fo^2^+2Fc^2^)/3'
_refine_ls_weighting_scheme calc
_refine_ls_wR_factor_ref 0.2114
_reflns_number_gt 5938
_reflns_number_total 10777
_reflns_threshold_expression >2.0sigma(I)
_cod_original_sg_symbol_H-M 'P -1         '
_cod_original_formula_sum 'C68 H69 B F4 Fe2 O7 P2 Ru2 '
_cod_database_code 4060749

loop_
_symmetry_equiv_pos_as_xyz
x,y,z
-x,-y,-z

loop_
_atom_site_label
_atom_site_type_symbol
_atom_site_fract_x
_atom_site_fract_y
_atom_site_fract_z
_atom_site_U_iso_or_equiv
_atom_site_adp_type
_atom_site_occupancy
_atom_site_calc_flag
Ru(1) Ru 0.29782(7) 0.19674(4) 0.11599(6) 0.0288(2) Uani 1.00 d
Ru(2) Ru 0.46218(7) 0.30338(4) 0.09187(6) 0.0328(2) Uani 1.00 d
Fe(1) Fe 0.2155(1) 0.12113(7) -0.0845(1) 0.0326(3) Uani 1.00 d
Fe(2) Fe 0.2604(1) 0.30620(7) 0.0354(1) 0.0337(3) Uani 1.00 d
P(1) P 0.3485(2) 0.2086(1) 0.3047(2) 0.0299(6) Uani 1.00 d
P(2) P 0.5450(2) 0.3209(1) 0.2754(2) 0.0325(6) Uani 1.00 d
F(1) F 0.574(1) 0.3839(7) 0.740(1) 0.204(8) Uani 1.00 d
F(2) F 0.4477(9) 0.3099(6) 0.6455(9) 0.128(4) Uani 1.00 d
F(3) F 0.6157(8) 0.3020(5) 0.6196(8) 0.097(3) Uani 1.00 d
F(4) F 0.545(1) 0.2841(9) 0.767(1) 0.215(9) Uani 1.00 d
O(11) O -0.0094(7) 0.1256(4) -0.0621(7) 0.058(2) Uani 1.00 d
O(12) O 0.1804(6) 0.0537(3) 0.0960(6) 0.046(2) Uani 1.00 d
O(13) O 0.5084(6) 0.1459(4) 0.0914(6) 0.044(2) Uani 1.00 d
O(14) O 0.0877(7) 0.2332(5) 0.1962(7) 0.059(2) Uani 1.00 d
O(21) O 0.3272(6) 0.3690(3) 0.2654(5) 0.040(2) Uani 1.00 d
O(22) O 0.5712(9) 0.4336(4) 0.0464(7) 0.077(3) Uani 1.00 d
O(23) O 0.6572(7) 0.2531(4) -0.0025(7) 0.061(2) Uani 1.00 d
C(1) C 0.2885(9) 0.2139(6) -0.0435(8) 0.042(3) Uani 1.00 d
C(2) C 0.3629(8) 0.2643(5) -0.0613(8) 0.032(2) Uani 1.00 d
C(3) C 0.4518(8) 0.2842(5) 0.3644(8) 0.035(2) Uani 1.00 d
C(11) C 0.0817(10) 0.1287(5) -0.0698(8) 0.038(2) Uani 1.00 d
C(12) C 0.2155(9) 0.0988(5) 0.0607(8) 0.037(2) Uani 1.00 d
C(13) C 0.4346(9) 0.1711(5) 0.0973(8) 0.036(2) Uani 1.00 d
C(14) C 0.1650(8) 0.2232(5) 0.1564(8) 0.036(2) Uani 1.00 d
C(21) C 0.3352(9) 0.3387(5) 0.1757(9) 0.040(3) Uani 1.00 d
C(22) C 0.526(1) 0.3847(6) 0.0666(9) 0.051(3) Uani 1.00 d
C(23) C 0.582(1) 0.2695(6) 0.0315(9) 0.048(3) Uani 1.00 d
C(30) C 0.3422(9) 0.0903(5) -0.1812(8) 0.038(2) Uani 1.00 d
C(31) C 0.2590(9) 0.1056(5) -0.2464(8) 0.035(2) Uani 1.00 d
C(32) C 0.1591(9) 0.0607(5) -0.2429(8) 0.043(3) Uani 1.00 d
C(33) C 0.1809(9) 0.0195(5) -0.1708(9) 0.044(3) Uani 1.00 d
C(34) C 0.2945(9) 0.0369(5) -0.1357(8) 0.041(3) Uani 1.00 d
C(35) C 0.4575(8) 0.1228(5) -0.1738(8) 0.039(2) Uani 1.00 d
C(36) C 0.2776(10) 0.1520(6) -0.3210(9) 0.047(3) Uani 1.00 d
C(37) C 0.052(1) 0.0563(7) -0.308(1) 0.064(4) Uani 1.00 d
C(38) C 0.102(1) -0.0376(6) -0.149(1) 0.063(4) Uani 1.00 d
C(39) C 0.3558(9) 0.0018(5) -0.0676(9) 0.047(3) Uani 1.00 d
C(40) C 0.1537(9) 0.3734(5) 0.0876(9) 0.042(3) Uani 1.00 d
C(41) C 0.244(1) 0.4071(5) 0.0432(9) 0.047(3) Uani 1.00 d
C(42) C 0.245(1) 0.3710(6) -0.0671(9) 0.052(3) Uani 1.00 d
C(43) C 0.153(1) 0.3171(6) -0.0927(8) 0.047(3) Uani 1.00 d
C(44) C 0.0961(9) 0.3198(5) 0.0031(9) 0.043(3) Uani 1.00 d
C(45) C 0.1162(10) 0.3990(5) 0.1951(9) 0.048(3) Uani 1.00 d
C(46) C 0.317(1) 0.4708(6) 0.102(1) 0.057(3) Uani 1.00 d
C(47) C 0.320(1) 0.3918(7) -0.146(1) 0.068(4) Uani 1.00 d
C(48) C 0.117(1) 0.2718(7) -0.2008(9) 0.071(4) Uani 1.00 d
C(49) C -0.015(1) 0.2808(7) 0.007(1) 0.063(4) Uani 1.00 d
C(51) C 0.4073(8) 0.1432(5) 0.3478(8) 0.033(2) Uani 1.00 d
C(52) C 0.4086(9) 0.0836(5) 0.2733(8) 0.038(2) Uani 1.00 d
C(53) C 0.4681(10) 0.0392(6) 0.305(1) 0.049(3) Uani 1.00 d
C(54) C 0.516(1) 0.0529(7) 0.410(1) 0.063(4) Uani 1.00 d
C(55) C 0.5098(10) 0.1095(6) 0.4865(10) 0.048(3) Uani 1.00 d
C(56) C 0.4527(9) 0.1547(6) 0.4551(8) 0.041(3) Uani 1.00 d
C(61) C 0.2385(9) 0.2145(5) 0.3913(8) 0.037(2) Uani 1.00 d
C(62) C 0.1584(9) 0.1555(5) 0.3777(9) 0.042(3) Uani 1.00 d
C(63) C 0.0682(9) 0.1574(6) 0.4330(9) 0.049(3) Uani 1.00 d
C(64) C 0.0562(9) 0.2161(7) 0.5075(9) 0.049(3) Uani 1.00 d
C(65) C 0.138(1) 0.2724(6) 0.5196(10) 0.052(3) Uani 1.00 d
C(66) C 0.226(1) 0.2724(6) 0.4630(9) 0.051(3) Uani 1.00 d
C(71) C 0.6653(9) 0.2848(5) 0.2867(8) 0.037(2) Uani 1.00 d
C(72) C 0.761(1) 0.3224(7) 0.269(1) 0.062(3) Uani 1.00 d
C(73) C 0.857(1) 0.2953(8) 0.273(1) 0.076(4) Uani 1.00 d
C(74) C 0.853(1) 0.2328(9) 0.292(1) 0.075(4) Uani 1.00 d
C(75) C 0.753(1) 0.1964(7) 0.308(1) 0.067(4) Uani 1.00 d
C(76) C 0.6622(10) 0.2227(6) 0.305(1) 0.050(3) Uani 1.00 d
C(81) C 0.5899(8) 0.4052(5) 0.3604(9) 0.040(3) Uani 1.00 d
C(82) C 0.646(1) 0.4140(5) 0.4637(9) 0.052(3) Uani 1.00 d
C(83) C 0.680(1) 0.4777(7) 0.531(1) 0.064(4) Uani 1.00 d
C(84) C 0.659(1) 0.5331(6) 0.495(1) 0.067(4) Uani 1.00 d
C(85) C 0.604(1) 0.5250(6) 0.396(1) 0.051(3) Uani 1.00 d
C(86) C 0.5674(9) 0.4617(5) 0.3290(8) 0.040(3) Uani 1.00 d
C(91) C 0.779(2) 0.0740(9) 0.615(2) 0.09721(7) Uiso 1.00 d
C(92) C 0.776(1) 0.0827(8) 0.729(1) 0.07565(5) Uiso 1.00 d
C(93) C 0.765(2) 0.141(1) 0.795(2) 0.12540(9) Uiso 1.00 d
C(94) C 0.763(2) 0.1963(10) 0.745(2) 0.10825(8) Uiso 1.00 d
C(95) C 0.774(2) 0.188(1) 0.637(2) 0.11790(8) Uiso 1.00 d
C(96) C 0.783(1) 0.1275(8) 0.565(1) 0.08381(6) Uiso 1.00 d
C(97) C 0.787(2) 0.0092(10) 0.551(2) 0.10707(8) Uiso 1.00 d
C(101) C 0.983(4) 0.422(2) 0.626(4) 0.2335(2) Uiso 1.00 d
C(102) C 1.089(2) 0.465(1) 0.698(2) 0.1446(1) Uiso 1.00 d
C(103) C 1.094(2) 0.475(1) 0.811(2) 0.1623(1) Uiso 1.00 d
C(104) C 0.994(3) 0.442(2) 0.852(3) 0.1865(1) Uiso 1.00 d
C(105) C 0.901(3) 0.404(2) 0.786(3) 0.1737(1) Uiso 1.00 d
C(106) C 0.904(2) 0.395(1) 0.675(3) 0.1570(1) Uiso 1.00 d
C(107) C 1.007(5) 0.421(3) 0.533(6) 0.3709(4) Uiso 1.00 d
B(1) B 0.550(1) 0.3203(8) 0.695(1) 0.061(4) Uani 1.00 d
H(1) H 0.383(6) 0.270(3) -0.132(6) 0.0000(2) Uiso 1.00 calc
H(2) H 0.4142 0.3181 0.3975 0.0428 Uiso 1.00 calc
H(3) H 0.4954 0.2744 0.4209 0.0428 Uiso 1.00 calc
H(4) H 0.4959 0.1173 -0.1094 0.0393 Uiso 1.00 calc
H(5) H 0.4634 0.1697 -0.1699 0.0393 Uiso 1.00 calc
H(6) H 0.4884 0.1026 -0.2372 0.0393 Uiso 1.00 calc
H(7) H 0.3273 0.1925 -0.2833 0.0475 Uiso 1.00 calc
H(8) H 0.2100 0.1625 -0.3431 0.0475 Uiso 1.00 calc
H(9) H 0.3075 0.1308 -0.3843 0.0475 Uiso 1.00 calc
H(10) H 0.0503 0.0988 -0.3243 0.0638 Uiso 1.00 calc
H(11) H -0.0063 0.0447 -0.2668 0.0638 Uiso 1.00 calc
H(12) H 0.0451 0.0227 -0.3754 0.0638 Uiso 1.00 calc
H(13) H 0.1245 -0.0452 -0.0794 0.0632 Uiso 1.00 calc
H(14) H 0.0996 -0.0773 -0.2053 0.0632 Uiso 1.00 calc
H(15) H 0.0312 -0.0270 -0.1476 0.0632 Uiso 1.00 calc
H(16) H 0.3067 -0.0206 -0.0261 0.0467 Uiso 1.00 calc
H(17) H 0.4120 0.0340 -0.0188 0.0467 Uiso 1.00 calc
H(18) H 0.3874 -0.0305 -0.1149 0.0467 Uiso 1.00 calc
H(19) H 0.1693 0.4366 0.2367 0.0483 Uiso 1.00 calc
H(20) H 0.1064 0.3642 0.2340 0.0483 Uiso 1.00 calc
H(21) H 0.0485 0.4125 0.1839 0.0483 Uiso 1.00 calc
H(22) H 0.3312 0.4705 0.1774 0.0575 Uiso 1.00 calc
H(23) H 0.2819 0.5074 0.0972 0.0575 Uiso 1.00 calc
H(24) H 0.3834 0.4760 0.0697 0.0575 Uiso 1.00 calc
H(25) H 0.3372 0.3528 -0.1922 0.0676 Uiso 1.00 calc
H(26) H 0.3851 0.4207 -0.1069 0.0676 Uiso 1.00 calc
H(27) H 0.2849 0.4153 -0.1909 0.0676 Uiso 1.00 calc
H(28) H 0.0635 0.2343 -0.1940 0.0710 Uiso 1.00 calc
H(29) H 0.1778 0.2562 -0.2314 0.0710 Uiso 1.00 calc
H(30) H 0.0858 0.2953 -0.2479 0.0710 Uiso 1.00 calc
H(31) H -0.0638 0.3109 0.0229 0.0630 Uiso 1.00 calc
H(32) H -0.0126 0.2565 0.0628 0.0630 Uiso 1.00 calc
H(33) H -0.0398 0.2498 -0.0625 0.0630 Uiso 1.00 calc
H(34) H 0.3707 0.0729 0.1996 0.0451 Uiso 1.00 calc
H(35) H 0.4739 -0.0012 0.2531 0.0608 Uiso 1.00 calc
H(36) H 0.5554 0.0205 0.4278 0.0741 Uiso 1.00 calc
H(37) H 0.5454 0.1189 0.5621 0.0611 Uiso 1.00 calc
H(38) H 0.4434 0.1945 0.5084 0.0498 Uiso 1.00 calc
H(39) H 0.1672 0.1139 0.3304 0.0525 Uiso 1.00 calc
H(40) H 0.0105 0.1184 0.4198 0.0591 Uiso 1.00 calc
H(41) H -0.0059 0.2174 0.5493 0.0605 Uiso 1.00 calc
H(42) H 0.1321 0.3133 0.5713 0.0629 Uiso 1.00 calc
H(43) H 0.2798 0.3129 0.4715 0.0614 Uiso 1.00 calc
H(44) H 0.7626 0.3668 0.2557 0.0724 Uiso 1.00 calc
H(45) H 0.9240 0.3222 0.2647 0.0905 Uiso 1.00 calc
H(46) H 0.9174 0.2139 0.2898 0.0938 Uiso 1.00 calc
H(47) H 0.7481 0.1517 0.3221 0.0799 Uiso 1.00 calc
H(48) H 0.5939 0.1982 0.3165 0.0602 Uiso 1.00 calc
H(49) H 0.6629 0.3752 0.4877 0.0622 Uiso 1.00 calc
H(50) H 0.7148 0.4825 0.6031 0.0752 Uiso 1.00 calc
H(51) H 0.6832 0.5772 0.5409 0.0810 Uiso 1.00 calc
H(52) H 0.5914 0.5639 0.3702 0.0595 Uiso 1.00 calc
H(53) H 0.5241 0.4558 0.2596 0.0498 Uiso 1.00 calc

loop_
_atom_site_aniso_label
_atom_site_aniso_U_11
_atom_site_aniso_U_22
_atom_site_aniso_U_33
_atom_site_aniso_U_12
_atom_site_aniso_U_13
_atom_site_aniso_U_23
Ru(1) 0.0277(5) 0.0288(4) 0.0293(4) 0.0035(3) 0.0055(3) 0.0072(3)
Ru(2) 0.0347(5) 0.0298(5) 0.0328(5) 0.0006(4) 0.0082(3) 0.0087(3)
Fe(1) 0.0314(9) 0.0317(8) 0.0320(8) 0.0029(6) 0.0039(6) 0.0047(6)
Fe(2) 0.0416(10) 0.0302(8) 0.0314(8) 0.0096(6) 0.0072(6) 0.0091(6)
P(1) 0.027(1) 0.030(1) 0.033(1) 0.003(1) 0.005(1) 0.0096(10)
P(2) 0.030(2) 0.029(1) 0.036(2) 0.001(1) 0.006(1) 0.0071(10)
F(1) 0.19(2) 0.13(1) 0.22(2) -0.04(1) 0.06(1) -0.07(1)
F(2) 0.089(8) 0.16(1) 0.114(9) 0.033(7) 0.004(6) -0.019(7)
F(3) 0.102(8) 0.116(8) 0.104(7) 0.049(6) 0.062(6) 0.054(6)
F(4) 0.19(1) 0.35(2) 0.25(2) 0.15(1) 0.14(1) 0.26(2)
O(11) 0.033(5) 0.069(6) 0.071(6) 0.012(4) -0.001(4) 0.016(4)
O(12) 0.059(5) 0.034(4) 0.042(5) -0.010(4) 0.007(4) 0.016(3)
O(13) 0.037(5) 0.050(5) 0.051(5) 0.014(4) 0.015(4) 0.013(3)
O(14) 0.039(5) 0.092(7) 0.060(6) 0.029(5) 0.024(4) 0.030(4)
O(21) 0.051(5) 0.043(4) 0.028(4) 0.016(3) 0.010(3) 0.006(3)
O(22) 0.120(9) 0.037(5) 0.070(6) -0.014(5) 0.041(6) 0.022(4)
O(23) 0.046(6) 0.070(6) 0.069(6) 0.021(5) 0.023(5) 0.007(4)
C(1) 0.046(7) 0.051(7) 0.032(6) 0.013(5) 0.006(5) 0.011(5)
C(2) 0.036(6) 0.037(6) 0.026(6) 0.005(4) 0.008(4) 0.014(4)
C(3) 0.027(6) 0.034(6) 0.047(6) 0.010(4) 0.008(4) 0.011(4)
C(11) 0.040(7) 0.042(6) 0.035(6) 0.015(5) 0.003(5) 0.008(4)
C(12) 0.034(6) 0.041(6) 0.034(6) 0.009(5) 0.005(4) 0.001(4)
C(13) 0.040(7) 0.049(7) 0.024(6) 0.008(5) 0.014(4) 0.014(4)
C(14) 0.026(6) 0.049(6) 0.028(6) 0.000(5) -0.010(4) 0.008(4)
C(21) 0.053(7) 0.035(6) 0.036(6) 0.008(5) 0.012(5) 0.018(4)
C(22) 0.051(8) 0.057(8) 0.045(7) 0.005(6) 0.015(6) 0.015(5)
C(23) 0.053(8) 0.048(7) 0.034(7) -0.007(6) -0.003(5) 0.008(5)
C(30) 0.040(7) 0.021(5) 0.045(6) 0.003(4) 0.005(5) -0.007(4)
C(31) 0.035(6) 0.037(6) 0.030(6) 0.009(4) -0.002(4) 0.001(4)
C(32) 0.038(7) 0.048(7) 0.030(6) -0.003(5) 0.007(4) -0.010(4)
C(33) 0.044(7) 0.033(6) 0.042(7) -0.006(5) 0.008(5) -0.005(4)
C(34) 0.051(8) 0.028(6) 0.039(6) 0.007(5) 0.011(5) -0.001(4)
C(35) 0.036(7) 0.040(6) 0.039(6) 0.011(5) 0.007(5) 0.000(4)
C(36) 0.051(8) 0.051(7) 0.039(7) 0.013(6) 0.006(5) 0.006(5)
C(37) 0.051(9) 0.066(9) 0.055(8) 0.001(6) -0.003(6) -0.014(6)
C(38) 0.08(1) 0.040(7) 0.055(8) -0.015(6) 0.006(7) 0.000(5)
C(39) 0.055(8) 0.037(6) 0.050(7) 0.015(5) 0.006(6) 0.010(5)
C(40) 0.038(7) 0.041(6) 0.051(7) 0.016(5) 0.011(5) 0.014(5)
C(41) 0.071(9) 0.025(6) 0.046(7) 0.011(5) 0.005(6) 0.010(4)
C(42) 0.08(1) 0.046(7) 0.046(7) 0.039(7) 0.027(6) 0.028(5)
C(43) 0.073(9) 0.056(7) 0.021(6) 0.035(7) -0.002(5) 0.011(4)
C(44) 0.046(8) 0.049(7) 0.034(6) 0.019(5) -0.013(5) 0.009(5)
C(45) 0.046(8) 0.034(6) 0.064(8) 0.016(5) 0.014(6) 0.001(5)
C(46) 0.065(9) 0.039(7) 0.077(9) 0.016(6) 0.034(7) 0.020(6)
C(47) 0.10(1) 0.075(10) 0.047(8) 0.033(8) 0.026(7) 0.032(6)
C(48) 0.11(1) 0.09(1) 0.029(7) 0.052(9) -0.014(6) 0.011(6)
C(49) 0.054(9) 0.067(9) 0.062(9) 0.015(7) -0.016(6) 0.006(6)
C(51) 0.027(6) 0.036(6) 0.034(6) 0.003(4) 0.003(4) 0.006(4)
C(52) 0.047(7) 0.045(6) 0.032(6) 0.016(5) 0.003(5) 0.024(4)
C(53) 0.049(8) 0.040(7) 0.074(9) 0.025(5) 0.020(6) 0.027(6)
C(54) 0.049(9) 0.09(1) 0.08(1) 0.035(7) 0.010(7) 0.053(8)
C(55) 0.046(7) 0.051(7) 0.056(8) 0.011(5) 0.006(6) 0.032(6)
C(56) 0.035(7) 0.053(7) 0.035(6) 0.005(5) 0.001(5) 0.014(5)
C(61) 0.044(7) 0.040(6) 0.028(6) 0.008(5) 0.005(4) 0.012(4)
C(62) 0.031(6) 0.042(6) 0.044(7) -0.005(5) 0.009(5) 0.005(4)
C(63) 0.036(7) 0.064(8) 0.039(7) -0.002(5) 0.004(5) 0.006(5)
C(64) 0.034(7) 0.078(9) 0.046(7) 0.014(6) 0.018(5) 0.030(6)
C(65) 0.047(8) 0.056(8) 0.057(8) 0.021(6) 0.026(6) 0.008(5)
C(66) 0.064(9) 0.038(6) 0.046(7) 0.002(6) 0.019(6) 0.002(5)
C(71) 0.041(7) 0.037(6) 0.028(6) 0.002(5) 0.011(4) 0.001(4)
C(72) 0.038(8) 0.058(8) 0.09(1) 0.006(6) 0.018(7) 0.023(7)
C(73) 0.043(9) 0.069(10) 0.12(1) 0.006(7) 0.041(8) 0.030(9)
C(74) 0.050(10) 0.11(1) 0.07(1) 0.034(9) 0.015(7) 0.026(9)
C(75) 0.047(9) 0.09(1) 0.09(1) 0.042(8) 0.038(7) 0.051(8)
C(76) 0.040(7) 0.054(7) 0.066(8) 0.020(6) 0.022(6) 0.025(6)
C(81) 0.032(6) 0.035(6) 0.057(7) 0.003(4) 0.018(5) 0.018(5)
C(82) 0.082(10) 0.036(6) 0.028(6) -0.006(6) -0.003(6) 0.003(4)
C(83) 0.07(1) 0.057(8) 0.043(8) -0.011(7) 0.000(6) -0.002(6)
C(84) 0.09(1) 0.040(7) 0.053(9) -0.002(7) 0.014(7) -0.005(6)
C(85) 0.055(8) 0.037(7) 0.061(8) 0.010(6) 0.016(6) 0.010(5)
C(86) 0.041(7) 0.035(6) 0.038(6) -0.002(5) 0.014(5) 0.004(4)
B(1) 0.040(9) 0.055(10) 0.07(1) -0.013(7) 0.013(7) -0.004(7)

loop_
_atom_type_symbol
_atom_type_description
_atom_type_scat_dispersion_real
_atom_type_scat_dispersion_imag
_atom_type_scat_source
C C 0.003 0.002
;International Tables for Crystallography
(1992, Vol. C, Tables 4.2.6.8 and 6.1.1.4)
;
H H 0.000 0.000
;International Tables for Crystallography
(1992, Vol. C, Table 6.1.1.4)
;
O O 0.011 0.006
;International Tables for Crystallography
(1992, Vol. C, Tables 4.2.6.8 and 6.1.1.4)
;
Fe Fe 0.346 0.844
;International Tables for Crystallography
(1992, Vol. C, Tables 4.2.6.8 and 6.1.1.4)
;
Ru Ru -1.259 0.836
;International Tables for Crystallography
(1992, Vol. C, Tables 4.2.6.8 and 6.1.1.4)
;
B B 0.001 0.001
;International Tables for Crystallography
(1992, Vol. C, Tables 4.2.6.8 and 6.1.1.4)
;
F F 0.017 0.010
;International Tables for Crystallography
(1992, Vol. C, Tables 4.2.6.8 and 6.1.1.4)
;
P P 0.102 0.094
;International Tables for Crystallography
(1992, Vol. C, Tables 4.2.6.8 and 6.1.1.4)
;

loop_
_geom_angle_atom_site_label_1
_geom_angle_atom_site_label_2
_geom_angle_atom_site_label_3
_geom_angle
_geom_angle_publ_flag
Ru(2) Ru(1) Fe(1) 108.32(4) yes
Ru(2) Ru(1) Fe(2) 55.18(4) yes
Ru(2) Ru(1) P(1) 95.88(6) yes
Ru(2) Ru(1) C(1) 66.7(3) yes
Ru(2) Ru(1) C(12) 149.2(3) yes
Ru(2) Ru(1) C(13) 67.3(3) yes
Ru(2) Ru(1) C(14) 114.2(3) yes
Fe(1) Ru(1) Fe(2) 85.90(5) yes
Fe(1) Ru(1) P(1) 151.32(8) yes
Fe(1) Ru(1) C(1) 45.3(3) yes
Fe(1) Ru(1) C(12) 47.3(3) yes
Fe(1) Ru(1) C(13) 90.7(3) yes
Fe(1) Ru(1) C(14) 96.2(3) yes
Fe(2) Ru(1) P(1) 121.31(7) yes
Fe(2) Ru(1) C(1) 47.1(3) yes
Fe(2) Ru(1) C(12) 126.4(3) yes
Fe(2) Ru(1) C(13) 117.5(3) yes
Fe(2) Ru(1) C(14) 67.5(3) yes
P(1) Ru(1) C(1) 162.4(3) yes
P(1) Ru(1) C(12) 104.5(3) yes
P(1) Ru(1) C(13) 84.5(3) yes
P(1) Ru(1) C(14) 87.4(3) yes
C(1) Ru(1) C(12) 92.5(4) yes
C(1) Ru(1) C(13) 90.7(5) yes
C(1) Ru(1) C(14) 97.2(5) yes
C(12) Ru(1) C(13) 91.6(4) yes
C(12) Ru(1) C(14) 90.0(4) yes
C(13) Ru(1) C(14) 171.9(4) yes
Ru(1) Ru(2) Fe(2) 61.86(4) yes
Ru(1) Ru(2) P(2) 92.36(7) yes
Ru(1) Ru(2) C(2) 72.2(3) yes
Ru(1) Ru(2) C(21) 67.9(3) yes
Ru(1) Ru(2) C(22) 159.5(4) yes
Ru(1) Ru(2) C(23) 110.4(3) yes
Fe(2) Ru(2) P(2) 125.83(8) yes
Fe(2) Ru(2) C(2) 49.0(3) yes
Fe(2) Ru(2) C(21) 45.0(3) yes
Fe(2) Ru(2) C(22) 97.9(4) yes
Fe(2) Ru(2) C(23) 140.2(3) yes
P(2) Ru(2) C(2) 164.4(3) yes
P(2) Ru(2) C(21) 82.0(3) yes
P(2) Ru(2) C(22) 98.0(3) yes
P(2) Ru(2) C(23) 92.0(3) yes
C(2) Ru(2) C(21) 94.0(4) yes
C(2) Ru(2) C(22) 97.4(4) yes
C(2) Ru(2) C(23) 91.2(4) yes
C(21) Ru(2) C(22) 96.0(5) yes
C(21) Ru(2) C(23) 173.6(5) yes
C(22) Ru(2) C(23) 87.0(5) yes
Ru(1) Fe(1) C(1) 51.6(3) yes
Ru(1) Fe(1) C(11) 95.7(3) yes
Ru(1) Fe(1) C(12) 49.5(3) yes
Ru(1) Fe(1) C(30) 111.8(3) yes
Ru(1) Fe(1) C(31) 138.3(3) yes
Ru(1) Fe(1) C(32) 177.0(3) yes
Ru(1) Fe(1) C(33) 139.2(3) yes
Ru(1) Fe(1) C(34) 112.4(3) yes
C(1) Fe(1) C(11) 100.7(5) yes
C(1) Fe(1) C(12) 101.0(4) yes
C(1) Fe(1) C(30) 93.4(4) yes
C(1) Fe(1) C(31) 94.1(4) yes
C(1) Fe(1) C(32) 128.2(5) yes
C(1) Fe(1) C(33) 158.1(5) yes
C(1) Fe(1) C(34) 125.0(5) yes
C(11) Fe(1) C(12) 85.5(5) yes
C(11) Fe(1) C(30) 152.2(4) yes
C(11) Fe(1) C(31) 115.9(4) yes
C(11) Fe(1) C(32) 87.3(4) yes
C(11) Fe(1) C(33) 96.9(4) yes
C(11) Fe(1) C(34) 134.3(4) yes
C(12) Fe(1) C(30) 115.3(4) yes
C(12) Fe(1) C(31) 151.0(5) yes
C(12) Fe(1) C(32) 130.7(4) yes
C(12) Fe(1) C(33) 93.1(4) yes
C(12) Fe(1) C(34) 86.5(4) yes
C(30) Fe(1) C(31) 38.5(4) yes
C(30) Fe(1) C(32) 65.3(4) yes
C(30) Fe(1) C(33) 65.3(4) yes
C(30) Fe(1) C(34) 38.2(4) yes
C(31) Fe(1) C(32) 39.6(4) yes
C(31) Fe(1) C(33) 66.3(4) yes
C(31) Fe(1) C(34) 64.6(4) yes
C(32) Fe(1) C(33) 39.7(5) yes
C(32) Fe(1) C(34) 65.0(4) yes
C(33) Fe(1) C(34) 38.8(4) yes
Ru(1) Fe(2) Ru(2) 62.96(4) yes
Ru(1) Fe(2) C(1) 48.8(3) yes
Ru(1) Fe(2) C(2) 74.4(3) yes
Ru(1) Fe(2) C(21) 71.4(3) yes
Ru(1) Fe(2) C(40) 128.9(3) yes
Ru(1) Fe(2) C(41) 156.8(3) yes
Ru(1) Fe(2) C(42) 163.1(3) yes
Ru(1) Fe(2) C(43) 134.1(3) yes
Ru(1) Fe(2) C(44) 120.3(3) yes
Ru(2) Fe(2) C(1) 72.1(3) yes
Ru(2) Fe(2) C(2) 53.1(3) yes
Ru(2) Fe(2) C(21) 53.7(4) yes
Ru(2) Fe(2) C(40) 135.0(3) yes
Ru(2) Fe(2) C(41) 109.9(3) yes
Ru(2) Fe(2) C(42) 113.2(4) yes
Ru(2) Fe(2) C(43) 143.7(3) yes
Ru(2) Fe(2) C(44) 173.2(3) yes
C(1) Fe(2) C(2) 38.4(4) yes
C(1) Fe(2) C(21) 113.0(5) yes
C(1) Fe(2) C(40) 151.9(4) yes
C(1) Fe(2) C(41) 153.4(5) yes
C(1) Fe(2) C(42) 114.5(5) yes
C(1) Fe(2) C(43) 96.6(4) yes
C(1) Fe(2) C(44) 114.7(4) yes
C(2) Fe(2) C(21) 106.7(5) yes
C(2) Fe(2) C(40) 156.5(5) yes
C(2) Fe(2) C(41) 120.6(5) yes
C(2) Fe(2) C(42) 90.2(5) yes
C(2) Fe(2) C(43) 96.4(4) yes
C(2) Fe(2) C(44) 132.7(4) yes
C(21) Fe(2) C(40) 86.7(5) yes
C(21) Fe(2) C(41) 86.5(5) yes
C(21) Fe(2) C(42) 120.8(4) yes
C(21) Fe(2) C(43) 150.4(5) yes
C(21) Fe(2) C(44) 120.6(5) yes
C(40) Fe(2) C(41) 39.3(5) yes
C(40) Fe(2) C(42) 66.3(5) yes
C(40) Fe(2) C(43) 65.7(4) yes
C(40) Fe(2) C(44) 38.1(4) yes
C(41) Fe(2) C(42) 39.4(4) yes
C(41) Fe(2) C(43) 65.5(4) yes
C(41) Fe(2) C(44) 64.6(4) yes
C(42) Fe(2) C(43) 39.4(5) yes
C(42) Fe(2) C(44) 65.6(5) yes
C(43) Fe(2) C(44) 39.2(5) yes
Ru(1) P(1) C(3) 112.4(4) yes
Ru(1) P(1) C(51) 119.1(3) yes
Ru(1) P(1) C(61) 115.1(3) yes
C(3) P(1) C(51) 102.3(5) yes
C(3) P(1) C(61) 104.7(4) yes
C(51) P(1) C(61) 101.3(5) yes
Ru(2) P(2) C(3) 112.8(3) yes
Ru(2) P(2) C(71) 114.6(3) yes
Ru(2) P(2) C(81) 120.1(4) yes
C(3) P(2) C(71) 105.0(5) yes
C(3) P(2) C(81) 99.8(5) yes
C(71) P(2) C(81) 102.5(5) yes
Ru(1) C(1) Fe(1) 83.2(5) yes
Ru(1) C(1) Fe(2) 84.1(4) yes
Ru(1) C(1) C(2) 117.0(7) yes
Fe(1) C(1) Fe(2) 139.5(6) yes
Fe(1) C(1) C(2) 149.6(9) yes
Fe(2) C(1) C(2) 68.8(6) yes
Ru(2) C(2) Fe(2) 77.8(3) yes
Ru(2) C(2) C(1) 104.1(7) yes
Fe(2) C(2) C(1) 72.8(7) yes
P(1) C(3) P(2) 119.6(5) yes
Fe(1) C(11) O(11) 171.9(10) yes
Ru(1) C(12) Fe(1) 83.3(4) yes
Ru(1) C(12) O(12) 139.0(8) yes
Fe(1) C(12) O(12) 137.6(7) yes
Ru(1) C(13) O(13) 168.1(9) yes
Ru(1) C(14) O(14) 167(1) yes
Ru(2) C(21) Fe(2) 81.3(4) yes
Ru(2) C(21) O(21) 135.9(9) yes
Fe(2) C(21) O(21) 142.5(10) yes
Ru(2) C(22) O(22) 174(1) yes
Ru(2) C(23) O(23) 175.7(9) yes
Fe(1) C(30) C(31) 68.6(6) yes
Fe(1) C(30) C(34) 70.8(6) yes
Fe(1) C(30) C(35) 129.7(6) yes
C(31) C(30) C(34) 107.8(9) yes
C(31) C(30) C(35) 123.0(10) yes
C(34) C(30) C(35) 128(1) yes
Fe(1) C(31) C(30) 72.9(6) yes
Fe(1) C(31) C(32) 69.8(6) yes
Fe(1) C(31) C(36) 131.3(7) yes
C(30) C(31) C(32) 108.3(10) yes
C(30) C(31) C(36) 124.7(9) yes
C(32) C(31) C(36) 126.2(10) yes
Fe(1) C(32) C(31) 70.5(5) yes
Fe(1) C(32) C(33) 70.1(5) yes
Fe(1) C(32) C(37) 126.8(8) yes
C(31) C(32) C(33) 107.6(9) yes
C(31) C(32) C(37) 125(1) yes
C(33) C(32) C(37) 126(1) yes
Fe(1) C(33) C(32) 70.2(6) yes
Fe(1) C(33) C(34) 73.0(6) yes
Fe(1) C(33) C(38) 128.4(8) yes
C(32) C(33) C(34) 107.4(9) yes
C(32) C(33) C(38) 125(1) yes
C(34) C(33) C(38) 126(1) yes
Fe(1) C(34) C(30) 71.0(6) yes
Fe(1) C(34) C(33) 68.1(6) yes
Fe(1) C(34) C(39) 129.8(7) yes
C(30) C(34) C(33) 108(1) yes
C(30) C(34) C(39) 125.3(10) yes
C(33) C(34) C(39) 125.9(10) yes
Fe(2) C(40) C(41) 69.9(7) yes
Fe(2) C(40) C(44) 71.6(7) yes
Fe(2) C(40) C(45) 132.8(9) yes
C(41) C(40) C(44) 107.5(10) yes
C(41) C(40) C(45) 125.5(9) yes
C(44) C(40) C(45) 125(1) yes
Fe(2) C(41) C(40) 70.8(6) yes
Fe(2) C(41) C(42) 68.8(7) yes
Fe(2) C(41) C(46) 129.8(9) yes
C(40) C(41) C(42) 108.2(9) yes
C(40) C(41) C(46) 124(1) yes
C(42) C(41) C(46) 127(1) yes
Fe(2) C(42) C(41) 71.8(7) yes
Fe(2) C(42) C(43) 71.1(7) yes
Fe(2) C(42) C(47) 128(1) yes
C(41) C(42) C(43) 107(1) yes
C(41) C(42) C(47) 125(1) yes
C(43) C(42) C(47) 125.8(10) yes
Fe(2) C(43) C(42) 69.4(7) yes
Fe(2) C(43) C(44) 72.1(7) yes
Fe(2) C(43) C(48) 128(1) yes
C(42) C(43) C(44) 107.7(9) yes
C(42) C(43) C(48) 125(1) yes
C(44) C(43) C(48) 126(1) yes
Fe(2) C(44) C(40) 70.2(7) yes
Fe(2) C(44) C(43) 68.6(7) yes
Fe(2) C(44) C(49) 135.3(9) yes
C(40) C(44) C(43) 108.6(10) yes
C(40) C(44) C(49) 124(1) yes
C(43) C(44) C(49) 125.7(9) yes
P(1) C(51) C(52) 120.4(8) yes
P(1) C(51) C(56) 119.3(8) yes
C(52) C(51) C(56) 120(1) yes
C(51) C(52) C(53) 118.5(9) yes
C(52) C(53) C(54) 119(1) yes
C(53) C(54) C(55) 122(1) yes
C(54) C(55) C(56) 118(1) yes
C(51) C(56) C(55) 120.4(10) yes
P(1) C(61) C(62) 116.0(7) yes
P(1) C(61) C(66) 124.7(8) yes
C(62) C(61) C(66) 119(1) yes
C(61) C(62) C(63) 119.5(10) yes
C(62) C(63) C(64) 121(1) yes
C(63) C(64) C(65) 116(1) yes
C(64) C(65) C(66) 122(1) yes
C(61) C(66) C(65) 120(1) yes
P(2) C(71) C(72) 116.1(9) yes
P(2) C(71) C(76) 123.4(8) yes
C(72) C(71) C(76) 120(1) yes
C(71) C(72) C(73) 118(1) yes
C(72) C(73) C(74) 121(1) yes
C(73) C(74) C(75) 118(1) yes
C(74) C(75) C(76) 120(1) yes
C(71) C(76) C(75) 121(1) yes
P(2) C(81) C(82) 118.6(9) yes
P(2) C(81) C(86) 122.9(8) yes
C(82) C(81) C(86) 118.5(9) yes
C(81) C(82) C(83) 119(1) yes
C(82) C(83) C(84) 120(1) yes
C(83) C(84) C(85) 120(1) yes
C(84) C(85) C(86) 120(1) yes
C(81) C(86) C(85) 120(1) yes
C(92) C(91) C(96) 121(1) yes
C(92) C(91) C(97) 118(1) yes
C(96) C(91) C(97) 119(1) yes
C(91) C(92) C(93) 122(1) yes
C(92) C(93) C(94) 116(1) yes
C(93) C(94) C(95) 119(1) yes
C(94) C(95) C(96) 124(2) yes
C(91) C(96) C(95) 113(1) yes
C(102) C(101) C(106) 118(3) yes
C(102) C(101) C(107) 101(4) yes
C(106) C(101) C(107) 139(4) yes
C(101) C(102) C(103) 118(2) yes
C(102) C(103) C(104) 114(2) yes
C(103) C(104) C(105) 125(2) yes
C(104) C(105) C(106) 116(3) yes
C(101) C(106) C(105) 126(3) yes
F(1) B(1) F(2) 103(1) yes
F(1) B(1) F(3) 112(1) yes
F(1) B(1) F(4) 112(1) yes
F(2) B(1) F(3) 108(1) yes
F(2) B(1) F(4) 106(1) yes
F(3) B(1) F(4) 112(1) yes

loop_
_geom_bond_atom_site_label_1
_geom_bond_atom_site_label_2
_geom_bond_distance
_geom_bond_publ_flag
Ru(1) Ru(2) 2.838(1) yes
Ru(1) Fe(1) 2.693(1) yes
Ru(1) Fe(2) 2.810(2) yes
Ru(1) P(1) 2.374(3) yes
Ru(1) C(1) 2.12(1) yes
Ru(1) C(12) 2.061(9) yes
Ru(1) C(13) 1.91(1) yes
Ru(1) C(14) 1.92(1) yes
Ru(2) Fe(2) 2.616(2) yes
Ru(2) P(2) 2.402(3) yes
Ru(2) C(2) 2.141(9) yes
Ru(2) C(21) 2.13(1) yes
Ru(2) C(22) 1.85(1) yes
Ru(2) C(23) 1.91(1) yes
Fe(1) C(1) 1.93(1) yes
Fe(1) C(11) 1.74(1) yes
Fe(1) C(12) 1.99(1) yes
Fe(1) C(30) 2.18(1) yes
Fe(1) C(31) 2.12(1) yes
Fe(1) C(32) 2.112(9) yes
Fe(1) C(33) 2.112(10) yes
Fe(1) C(34) 2.18(1) yes
Fe(2) C(1) 2.07(1) yes
Fe(2) C(2) 2.02(1) yes
Fe(2) C(21) 1.87(1) yes
Fe(2) C(40) 2.15(1) yes
Fe(2) C(41) 2.14(1) yes
Fe(2) C(42) 2.10(1) yes
Fe(2) C(43) 2.12(1) yes
Fe(2) C(44) 2.17(1) yes
P(1) C(3) 1.830(9) yes
P(1) C(51) 1.84(1) yes
P(1) C(61) 1.83(1) yes
P(2) C(3) 1.86(1) yes
P(2) C(71) 1.83(1) yes
P(2) C(81) 1.815(9) yes
F(1) B(1) 1.29(2) yes
F(2) B(1) 1.36(2) yes
F(3) B(1) 1.34(2) yes
F(4) B(1) 1.30(3) yes
O(11) C(11) 1.15(2) yes
O(12) C(12) 1.16(1) yes
O(13) C(13) 1.15(1) yes
O(14) C(14) 1.16(1) yes
O(21) C(21) 1.19(1) yes
O(22) C(22) 1.17(2) yes
O(23) C(23) 1.15(2) yes
C(1) C(2) 1.35(1) yes
C(30) C(31) 1.42(2) yes
C(30) C(34) 1.42(2) yes
C(30) C(35) 1.48(1) yes
C(31) C(32) 1.44(1) yes
C(31) C(36) 1.50(2) yes
C(32) C(33) 1.43(2) yes
C(32) C(37) 1.51(2) yes
C(33) C(34) 1.43(2) yes
C(33) C(38) 1.50(2) yes
C(34) C(39) 1.51(2) yes
C(40) C(41) 1.44(2) yes
C(40) C(44) 1.41(1) yes
C(40) C(45) 1.49(2) yes
C(41) C(42) 1.43(2) yes
C(41) C(46) 1.48(1) yes
C(42) C(43) 1.42(2) yes
C(42) C(47) 1.50(2) yes
C(43) C(44) 1.44(2) yes
C(43) C(48) 1.47(1) yes
C(44) C(49) 1.50(2) yes
C(51) C(52) 1.39(1) yes
C(51) C(56) 1.39(1) yes
C(52) C(53) 1.41(2) yes
C(53) C(54) 1.36(2) yes
C(54) C(55) 1.37(2) yes
C(55) C(56) 1.40(2) yes
C(61) C(62) 1.41(1) yes
C(61) C(66) 1.38(1) yes
C(62) C(63) 1.38(2) yes
C(63) C(64) 1.41(2) yes
C(64) C(65) 1.39(2) yes
C(65) C(66) 1.36(2) yes
C(71) C(72) 1.38(2) yes
C(71) C(76) 1.37(2) yes
C(72) C(73) 1.43(2) yes
C(73) C(74) 1.37(3) yes
C(74) C(75) 1.40(2) yes
C(75) C(76) 1.36(2) yes
C(81) C(82) 1.40(2) yes
C(81) C(86) 1.40(2) yes
C(82) C(83) 1.38(2) yes
C(83) C(84) 1.39(2) yes
C(84) C(85) 1.35(2) yes
C(85) C(86) 1.38(1) yes
C(91) C(92) 1.41(2) yes
C(91) C(96) 1.40(3) yes
C(91) C(97) 1.44(3) yes
C(92) C(93) 1.35(3) yes
C(93) C(94) 1.45(4) yes
C(94) C(95) 1.35(3) yes
C(95) C(96) 1.42(3) yes
C(101) C(102) 1.57(5) yes
C(101) C(106) 1.31(6) yes
C(101) C(107) 1.23(9) yes
C(102) C(103) 1.40(4) yes
C(103) C(104) 1.50(5) yes
C(104) C(105) 1.39(4) yes
C(105) C(106) 1.37(5) yes

loop_
_geom_contact_atom_site_label_1
_geom_contact_atom_site_label_2
_geom_contact_distance
_geom_contact_site_symmetry_2
Ru(1) Ru(2) 2.838(1) .
Ru(1) Fe(1) 2.693(1) .
Ru(1) Fe(2) 2.810(2) .
Ru(2) Fe(2) 2.616(2) .
F(1) C(46) 3.24(2) 2_666
F(2) C(47) 3.46(2) 1_556
F(4) C(2) 3.30(2) 1_556
F(4) O(23) 3.40(2) 1_556
F(4) C(23) 3.43(2) 1_556
O(11) C(93) 3.37(3) 1_454
O(11) C(92) 3.50(2) 1_454
O(14) C(74) 3.27(2) 1_455
O(14) C(73) 3.51(2) 1_455
O(21) C(84) 3.22(1) 2_666
O(22) C(46) 3.24(2) 2_665
O(22) C(47) 3.56(1) 2_665
O(23) C(94) 3.58(2) 1_554
O(23) C(93) 3.58(2) 1_554
C(37) C(97) 3.54(2) 1_454
C(48) C(65) 3.56(2) 1_554
C(48) C(64) 3.59(2) 1_554
C(53) C(92) 3.55(2) 2_656
C(54) C(54) 3.51(3) 2_656
